data_2215468
loop_
_publ_author_name
'Chang-Ho Lee'
'Gyung-Joo Jang'
'Hoseop Yun'

_publ_section_title
;
 Stoichiometric ZrGeTe~4~
;
_journal_coeditor_code FI2044
_journal_issue 10
_journal_name_full 'Acta Crystallographica Section E'
_journal_page_first i183
_journal_page_last i183
_journal_paper_doi 10.1107/S1600536807045862
_journal_volume 63
_journal_year 2007
_chemical_formula_iupac 'Zr1 Ge1 Te4'
_chemical_formula_moiety 'Ge1 Te4 Zr1'
_chemical_formula_sum 'Ge Te4 Zr'
_chemical_formula_weight 674.24
_chemical_name_systematic
;
Zirconium germanium tetratelluride
;
_space_group_IT_number 36
_symmetry_cell_setting orthorhombic
_symmetry_space_group_name_Hall 'C 2c -2'
_symmetry_space_group_name_H-M 'C m c 21'
_audit_creation_method 'WinGX routine CIF_UPDATE'
_cell_angle_alpha 90
_cell_angle_beta 90
_cell_angle_gamma 90
_cell_formula_units_Z 4
_cell_length_a 3.9794(2)
_cell_length_b 15.9296(10)
_cell_length_c 10.9957(6)
_cell_measurement_reflns_used 3442
_cell_measurement_temperature 150.0(10)
_cell_measurement_theta_max 27.5
_cell_measurement_theta_min 3.16
_cell_volume 697.02(7)
_computing_cell_refinement 'RAPID-AUTO (Rigaku, 2006)'
_computing_data_collection 'RAPID-AUTO (Rigaku, 2006)'
_computing_data_reduction 'RAPID-AUTO (Rigaku, 2006)'
_computing_molecular_graphics 'locally modified version of ORTEP (Johnson, 1965)'
_computing_publication_material 'WinGX (Farrugia, 1999)'
_computing_structure_refinement 'SHELXL97 (Sheldrick, 1997)'
_computing_structure_solution 'SHELXS97 (Sheldrick, 1997)'
_diffrn_ambient_temperature 150.0(10)
_diffrn_measured_fraction_theta_full 0.998
_diffrn_measured_fraction_theta_max 0.998
_diffrn_measurement_device_type 'Rigaku R-AXIS RAPID'
_diffrn_measurement_method \w
_diffrn_radiation_type MoK\a
_diffrn_radiation_wavelength 0.71073
_diffrn_reflns_av_R_equivalents 0.081
_diffrn_reflns_limit_h_max 4
_diffrn_reflns_limit_h_min -5
_diffrn_reflns_limit_k_max 20
_diffrn_reflns_limit_k_min -20
_diffrn_reflns_limit_l_max 14
_diffrn_reflns_limit_l_min -13
_diffrn_reflns_number 3351
_diffrn_reflns_theta_full 27.46
_diffrn_reflns_theta_max 27.46
_diffrn_reflns_theta_min 3.16
_diffrn_standards_decay_% 0
_diffrn_standards_interval_count 0
_diffrn_standards_interval_time 0
_diffrn_standards_number 0
_exptl_absorpt_coefficient_mu 22.088
_exptl_absorpt_correction_T_max 0.625
_exptl_absorpt_correction_T_min 0.482
_exptl_absorpt_correction_type numerical
_exptl_absorpt_process_details '(NUMABS; Higashi, 2000)'
_exptl_crystal_colour metallic_silver
_exptl_crystal_density_diffrn 6.425
_exptl_crystal_density_method 'not measured'
_exptl_crystal_description needle
_exptl_crystal_F_000 1120
_exptl_crystal_size_max 0.50
_exptl_crystal_size_mid 0.03
_exptl_crystal_size_min 0.02
_refine_diff_density_max 1.400
_refine_diff_density_min -2.307
_refine_ls_abs_structure_details 'Flack (1983), 420 Friedel pairs'
_refine_ls_abs_structure_Flack -0.01(3)
_refine_ls_extinction_coef 0.0134(6)
_refine_ls_extinction_expression Fc^*^=kFc[1+0.001xFc^2^\l^3^/sin(2\q)]^-1/4^
_refine_ls_extinction_method 'SHELXL97 (Sheldrick, 1997)'
_refine_ls_goodness_of_fit_ref 1.065
_refine_ls_matrix_type full
_refine_ls_number_parameters 38
_refine_ls_number_reflns 904
_refine_ls_number_restraints 1
_refine_ls_restrained_S_all 1.065
_refine_ls_R_factor_gt 0.0361
_refine_ls_shift/su_max 0.000
_refine_ls_structure_factor_coef Fsqd
_refine_ls_weighting_details 'calc w=1/[\s^2^(Fo^2^)+(0.0268P)^2^+0.122P] where P=(Fo^2^+2Fc^2^)/3'
_refine_ls_weighting_scheme calc
_refine_ls_wR_factor_ref 0.0803
_reflns_number_gt 899
_reflns_number_total 904
_reflns_threshold_expression I>2\s(I)
_cod_data_source_file fi2044.cif
_cod_data_source_block I
_cod_original_formula_sum 'Ge1 Te4 Zr1'
_cod_database_code 2215468
_cod_database_fobs_code 2215468

loop_
_symmetry_equiv_pos_as_xyz
'x, y, z'
'-x, -y, z+1/2'
'-x, y, z'
'x, -y, z+1/2'
'x+1/2, y+1/2, z'
'-x+1/2, -y+1/2, z+1/2'
'-x+1/2, y+1/2, z'
'x+1/2, -y+1/2, z+1/2'

loop_
_atom_site_type_symbol
_atom_site_label
_atom_site_fract_x
_atom_site_fract_y
_atom_site_fract_z
_atom_site_U_iso_or_equiv
_atom_site_adp_type
_atom_site_calc_flag
_atom_site_refinement_flags
_atom_site_occupancy
Zr Zr 0.0000 0.34835(8) 0.77333(11) 0.0065(3) Uani d S 1
Ge Ge 0.0000 0.22779(8) 0.96377(13) 0.0077(3) Uani d S 1
Te Te1 0.5000 0.48455(5) 0.74420(8) 0.0083(2) Uani d S 1
Te Te2 0.5000 0.39999(5) 0.96079(7) 0.0084(2) Uani d S 1
Te Te3 0.5000 0.22096(6) 0.69689(7) 0.0070(2) Uani d S 1
Te Te4 0.0000 0.38129(5) 0.50002(7) 0.0073(2) Uani d S 1

loop_
_atom_site_aniso_label
_atom_site_aniso_U_11
_atom_site_aniso_U_22
_atom_site_aniso_U_33
_atom_site_aniso_U_12
_atom_site_aniso_U_13
_atom_site_aniso_U_23
Zr 0.0068(5) 0.0086(6) 0.0042(5) 0.000 0.000 0.0001(5)
Ge 0.0079(5) 0.0108(7) 0.0044(5) 0.000 0.000 0.0008(5)
Te1 0.0089(3) 0.0097(5) 0.0065(4) 0.000 0.000 0.0001(3)
Te2 0.0087(3) 0.0117(5) 0.0048(4) 0.000 0.000 -0.0012(3)
Te3 0.0082(3) 0.0087(4) 0.0042(4) 0.000 0.000 -0.0010(3)
Te4 0.0071(3) 0.0094(4) 0.0053(4) 0.000 0.000 0.0006(3)

loop_
_atom_type_symbol
_atom_type_description
_atom_type_scat_dispersion_real
_atom_type_scat_dispersion_imag
_atom_type_scat_source
Zr Zr -2.967 0.56 'International Tables Vol C Tables 4.2.6.8 and 6.1.1.4'
Ge Ge 0.155 1.8 'International Tables Vol C Tables 4.2.6.8 and 6.1.1.4'
Te Te -0.531 1.675 'International Tables Vol C Tables 4.2.6.8 and 6.1.1.4'

loop_
_geom_angle_atom_site_label_1
_geom_angle_atom_site_label_2
_geom_angle_atom_site_label_3
_geom_angle_site_symmetry_1
_geom_angle_site_symmetry_3
_geom_angle
_geom_angle_publ_flag
Ge Zr Te1 . . 125.10(4) ?
Ge Zr Te1 . 1_455 125.10(4) ?
Te1 Zr Te1 . 1_455 84.43(4) ?
Ge Zr Te3 . 1_455 75.30(4) ?
Te1 Zr Te3 . 1_455 157.24(5) ?
Te1 Zr Te3 1_455 1_455 91.14(2) ?
Ge Zr Te3 . . 75.30(4) ?
Te1 Zr Te3 . . 91.14(2) ?
Te1 Zr Te3 1_455 . 157.24(5) ?
Te3 Zr Te3 1_455 . 84.34(4) ?
Ge Zr Te2 . . 71.15(3) ?
Te1 Zr Te2 . . 54.84(3) ?
Te1 Zr Te2 1_455 . 108.73(5) ?
Te3 Zr Te2 1_455 . 146.43(5) ?
Te3 Zr Te2 . . 86.38(2) ?
Ge Zr Te2 . 1_455 71.15(3) ?
Te1 Zr Te2 . 1_455 108.73(5) ?
Te1 Zr Te2 1_455 1_455 54.84(3) ?
Te3 Zr Te2 1_455 1_455 86.38(2) ?
Te3 Zr Te2 . 1_455 146.43(5) ?
Te2 Zr Te2 . 1_455 83.76(4) ?
Ge Zr Te4 . . 147.38(6) ?
Te1 Zr Te4 . . 76.55(4) ?
Te1 Zr Te4 1_455 . 76.55(4) ?
Te3 Zr Te4 1_455 . 80.70(3) ?
Te3 Zr Te4 . . 80.70(3) ?
Te2 Zr Te4 . . 129.33(3) ?
Te2 Zr Te4 1_455 . 129.33(3) ?
Te4 Ge Te4 6_455 6 96.28(5) y
Te4 Ge Te3 6_455 6 93.17(5) ?
Te4 Ge Te3 6 6 93.17(5) y
Te4 Ge Zr 6_455 . 123.34(4) ?
Te4 Ge Zr 6 . 123.34(4) y
Te3 Ge Zr 6 . 119.81(6) y
Te2 Te1 Zr . . 62.94(3) ?
Te2 Te1 Zr . 1_655 62.94(3) ?
Zr Te1 Zr . 1_655 84.43(4) ?
Te1 Te2 Zr . . 62.22(3) ?
Te1 Te2 Zr . 1_655 62.22(3) ?
Zr Te2 Zr . 1_655 83.76(4) ?
Ge Te3 Zr 6_554 1_655 93.58(4) ?
Ge Te3 Zr 6_554 . 93.58(4) ?
Zr Te3 Zr 1_655 . 84.34(4) ?
Ge Te4 Ge 6_454 6_554 96.28(5) ?
Ge Te4 Zr 6_454 . 92.01(4) ?
Ge Te4 Zr 6_554 . 92.01(4) ?

loop_
_geom_bond_atom_site_label_1
_geom_bond_atom_site_label_2
_geom_bond_site_symmetry_2
_geom_bond_distance
_geom_bond_publ_flag
Zr Ge . 2.8413(17) y
Zr Te1 . 2.9612(11) y
Zr Te1 1_455 2.9612(11) y
Zr Te3 1_455 2.9637(11) y
Zr Te3 . 2.9637(11) y
Zr Te2 . 2.9806(11) y
Zr Te2 1_455 2.9806(11) y
Zr Te4 . 3.0507(15) y
Ge Te4 6_455 2.6716(10) y
Ge Te4 6 2.6716(10) y
Ge Te3 6 2.6903(16) y
Te1 Te2 . 2.7361(12) y
Te1 Zr 1_655 2.9612(11) ?
Te2 Zr 1_655 2.9806(11) ?
Te3 Ge 6_554 2.6903(16) ?
Te3 Zr 1_655 2.9637(11) ?
Te4 Ge 6_454 2.6716(10) ?
Te4 Ge 6_554 2.6716(10) ?
